data_4135155
loop_
_publ_author_name
'Han, Haixiang'
'Yao, Yuan'
'Bhargava, Anuj'
'Wei, Zheng'
'Tang, Zhichu'
'Suntivich, Jin'
'Voznyy, Oleksandr'
'Robinson, Richard D.'

_publ_section_title
;
 Tertiary Hierarchical Complexity in Assemblies of Sulfur-Bridged Metal
 Chiral Clusters
;
_journal_name_full 'Journal of the American Chemical Society'
_journal_paper_doi 10.1021/jacs.0c04764
_journal_year 2020
_chemical_formula_moiety '(C84 H48 Cu13 N12 O12 S12), 1(C2 H3 N)'
_chemical_formula_sum 'C86 H51 Cu13 N13 O12 S12'
_chemical_formula_weight 2669.14
_space_group_crystal_system trigonal
_space_group_IT_number 167
_space_group_name_Hall '-R 3 2"c'
_space_group_name_H-M_alt 'R -3 c :H'
_atom_sites_solution_hydrogens geom
_atom_sites_solution_primary dual
_atom_sites_solution_secondary difmap
_audit_creation_date 2020-02-04
_audit_creation_method
;
Olex2 1.2
(compiled 2018.05.29 svn.r3508 for OlexSys, GUI svn.r5506)
;
_cell_angle_alpha 90
_cell_angle_beta 90
_cell_angle_gamma 120
_cell_formula_units_Z 6
_cell_length_a 18.8513(2)
_cell_length_b 18.8513(2)
_cell_length_c 49.4010(6)
_cell_measurement_reflns_used 17456
_cell_measurement_temperature 253(1)
_cell_measurement_theta_max 63.5240
_cell_measurement_theta_min 3.2260
_cell_volume 15203.7(3)
_computing_cell_refinement 'CrysAlisPro 1.171.40.58a (Rigaku OD, 2019)'
_computing_data_collection 'CrysAlisPro 1.171.40.58a (Rigaku OD, 2019)'
_computing_data_reduction 'CrysAlisPro 1.171.40.58a (Rigaku OD, 2019)'
_computing_molecular_graphics 'Olex2 (Dolomanov et al., 2009)'
_computing_publication_material 'Olex2 (Dolomanov et al., 2009)'
_computing_structure_refinement 'SHELXL 2018/3 (Sheldrick, 2018)'
_computing_structure_solution 'SHELXT 2018/2 (Sheldrick, 2018)'
_diffrn_ambient_temperature 253(1)
_diffrn_detector_area_resol_mean 10.42
_diffrn_measured_fraction_theta_full 0.993
_diffrn_measured_fraction_theta_max 0.993
_diffrn_measurement_device_type HyPix
_diffrn_measurement_method '\f and \w scans'
_diffrn_radiation_type CuK\a
_diffrn_radiation_wavelength 1.54184
_diffrn_reflns_av_R_equivalents 0.1262
_diffrn_reflns_av_unetI/netI 0.0225
_diffrn_reflns_Laue_measured_fraction_full 0.993
_diffrn_reflns_Laue_measured_fraction_max 0.993
_diffrn_reflns_limit_h_max 20
_diffrn_reflns_limit_h_min -21
_diffrn_reflns_limit_k_max 20
_diffrn_reflns_limit_k_min -21
_diffrn_reflns_limit_l_max 56
_diffrn_reflns_limit_l_min -57
_diffrn_reflns_number 68399
_diffrn_reflns_point_group_measured_fraction_full 0.993
_diffrn_reflns_point_group_measured_fraction_max 0.993
_diffrn_reflns_theta_full 63.572
_diffrn_reflns_theta_max 63.572
_diffrn_reflns_theta_min 3.245
_diffrn_source 'micro-focus sealed X-ray tube'
_exptl_absorpt_coefficient_mu 5.699
_exptl_absorpt_correction_T_max 1
_exptl_absorpt_correction_T_min 0.9466
_exptl_absorpt_correction_type analytical
_exptl_absorpt_process_details
;
CrysAlisPro 1.171.40.58a (Rigaku Oxford Diffraction, 2019)
Analytical numeric absorption correction using a multifaceted crystal 
model based on expressions derived by R.C. Clark & J.S. Reid.
(Clark, R. C. & Reid, J. S. (1995). Acta Cryst. A51, 887-897)
Empirical absorption correction using spherical harmonics, 
implemented in SCALE3 ABSPACK scaling algorithm.
;
_exptl_crystal_colour 'clear yellow'
_exptl_crystal_colour_lustre clear
_exptl_crystal_colour_primary yellow
_exptl_crystal_density_diffrn 1.749
_exptl_crystal_description block
_exptl_crystal_F_000 7938
_exptl_crystal_size_max 0.148
_exptl_crystal_size_mid 0.122
_exptl_crystal_size_min 0.063
_refine_diff_density_max 0.751
_refine_diff_density_min -0.600
_refine_diff_density_rms 0.160
_refine_ls_extinction_method none
_refine_ls_goodness_of_fit_ref 1.109
_refine_ls_hydrogen_treatment constr
_refine_ls_matrix_type full
_refine_ls_number_parameters 177
_refine_ls_number_reflns 2764
_refine_ls_number_restraints 0
_refine_ls_restrained_S_all 1.109
_refine_ls_R_factor_all 0.1059
_refine_ls_R_factor_gt 0.1021
_refine_ls_shift/su_max 0.001
_refine_ls_shift/su_mean 0.000
_refine_ls_structure_factor_coef Fsqd
_refine_ls_weighting_details 'w=1/[\s^2^(Fo^2^)+(0.1692P)^2^+230.9269P] where P=(Fo^2^+2Fc^2^)/3'
_refine_ls_weighting_scheme calc
_refine_ls_wR_factor_gt 0.2905
_refine_ls_wR_factor_ref 0.2953
_reflns_Friedel_coverage 0.000
_reflns_number_gt 2501
_reflns_number_total 2764
_reflns_threshold_expression 'I > 2\s(I)'
_cod_data_source_file ja0c04764_si_001.cif
_cod_data_source_block 1
_cod_original_cell_volume 15203.7(4)
_cod_original_sg_symbol_H-M 'R -3 c'
_cod_database_code 4135155
_shelx_shelxl_version_number 2018/3
_shelx_space_group_comment
;
The symmetry employed for this shelxl refinement is uniquely defined
by the following loop, which should always be used as a source of
symmetry information in preference to the above space-group names.
They are only intended as comments.
;
_shelx_estimated_absorpt_t_max 0.715
_shelx_estimated_absorpt_t_min 0.486
_olex2_refinement_description
;
1. Fixed Uiso
 At 1.2 times of:
  All C(H) groups
2.a Aromatic/amide H refined with riding coordinates:
 C3(H3), C4(H4), C5(H5), C6(H6), C10(H10), C11(H11), C12(H12), C13(H13)
2.b Fitted hexagon refined as free rotating group:
 C3(C4,C5,C6,C7,C2), C14(C9,C10,C11,C12,C13)
;
_olex2_submission_special_instructions 'No special instructions were received'

loop_
_space_group_symop_operation_xyz
'x, y, z'
'-y, x-y, z'
'-x+y, -x, z'
'y, x, -z+1/2'
'x-y, -y, -z+1/2'
'-x, -x+y, -z+1/2'
'x+2/3, y+1/3, z+1/3'
'-y+2/3, x-y+1/3, z+1/3'
'-x+y+2/3, -x+1/3, z+1/3'
'y+2/3, x+1/3, -z+5/6'
'x-y+2/3, -y+1/3, -z+5/6'
'-x+2/3, -x+y+1/3, -z+5/6'
'x+1/3, y+2/3, z+2/3'
'-y+1/3, x-y+2/3, z+2/3'
'-x+y+1/3, -x+2/3, z+2/3'
'y+1/3, x+2/3, -z+7/6'
'x-y+1/3, -y+2/3, -z+7/6'
'-x+1/3, -x+y+2/3, -z+7/6'
'-x, -y, -z'
'y, -x+y, -z'
'x-y, x, -z'
'-y, -x, z-1/2'
'-x+y, y, z-1/2'
'x, x-y, z-1/2'
'-x+2/3, -y+1/3, -z+1/3'
'y+2/3, -x+y+1/3, -z+1/3'
'x-y+2/3, x+1/3, -z+1/3'
'-y+2/3, -x+1/3, z-1/6'
'-x+y+2/3, y+1/3, z-1/6'
'x+2/3, x-y+1/3, z-1/6'
'-x+1/3, -y+2/3, -z+2/3'
'y+1/3, -x+y+2/3, -z+2/3'
'x-y+1/3, x+2/3, -z+2/3'
'-y+1/3, -x+2/3, z+1/6'
'-x+y+1/3, y+2/3, z+1/6'
'x+1/3, x-y+2/3, z+1/6'

loop_
_atom_site_label
_atom_site_type_symbol
_atom_site_fract_x
_atom_site_fract_y
_atom_site_fract_z
_atom_site_U_iso_or_equiv
_atom_site_adp_type
_atom_site_occupancy
_atom_site_site_symmetry_order
_atom_site_calc_flag
_atom_site_refinement_flags_posn
_atom_site_refinement_flags_adp
_atom_site_refinement_flags_occupancy
_atom_site_disorder_assembly
_atom_site_disorder_group
Cu1 Cu 0.666667 0.333333 0.70955(5) 0.0684(7) Uani 1 3 d S T P . .
Cu2 Cu 0.54112(9) 0.25125(9) 0.67356(3) 0.0692(5) Uani 1 1 d . . . . .
Cu3 Cu 0.666667 0.333333 0.62659(5) 0.0689(7) Uani 1 3 d S T P . .
Cu4 Cu 0.57788(11) 0.333333 0.583333 0.0753(7) Uani 1 2 d S T P . .
S1 S 0.62921(15) 0.42992(15) 0.71212(5) 0.0694(7) Uani 1 1 d . . . . .
S2 S 0.56211(14) 0.19937(13) 0.63565(4) 0.0600(6) Uani 1 1 d . . . . .
O1 O 0.4974(4) 0.4346(4) 0.69720(15) 0.0752(18) Uani 1 1 d . . . . .
O2 O 0.4096(4) 0.1153(4) 0.61787(12) 0.0650(15) Uani 1 1 d . . . . .
N1 N 0.4983(5) 0.3257(5) 0.68025(14) 0.0626(18) Uani 1 1 d . . . . .
N2 N 0.4789(4) 0.2384(5) 0.59818(15) 0.0622(18) Uani 1 1 d . . . . .
C1 C 0.5374(5) 0.3905(5) 0.69553(18) 0.060(2) Uani 1 1 d . . . . .
C3 C 0.3668(5) 0.4090(4) 0.67591(17) 0.105(4) Uani 1 1 d . . . . .
H3 H 0.366819 0.454873 0.683342 0.125 Uiso 1 1 calc R . . . .
C4 C 0.3038(4) 0.3565(5) 0.65878(18) 0.104(4) Uani 1 1 d G . . . .
H4 H 0.261130 0.366843 0.654630 0.125 Uiso 1 1 calc R . . . .
C5 C 0.3037(4) 0.2886(5) 0.64779(14) 0.091(3) Uani 1 1 d G . . . .
H5 H 0.261110 0.253059 0.636202 0.109 Uiso 1 1 calc R . . . .
C6 C 0.3668(4) 0.2732(4) 0.65392(13) 0.078(3) Uani 1 1 d G . . . .
H6 H 0.366778 0.227305 0.646485 0.094 Uiso 1 1 calc R . . . .
C7 C 0.4298(3) 0.3257(4) 0.67105(14) 0.070(2) Uani 1 1 d G . . . .
C2 C 0.4298(4) 0.3936(4) 0.68204(13) 0.076(3) Uani 1 1 d G . . . .
C8 C 0.4832(5) 0.1892(5) 0.61615(16) 0.0559(19) Uani 1 1 d . . . . .
C14 C 0.4002(3) 0.1984(3) 0.58788(13) 0.064(2) Uani 1 1 d . . . . .
C9 C 0.3591(3) 0.1214(4) 0.59985(11) 0.065(2) Uani 1 1 d G . . . .
C10 C 0.2784(4) 0.0667(3) 0.59279(14) 0.092(4) Uani 1 1 d G . . . .
H10 H 0.250568 0.014639 0.600883 0.111 Uiso 1 1 calc R . . . .
C11 C 0.2387(3) 0.0890(5) 0.57375(15) 0.104(4) Uani 1 1 d G . . . .
H11 H 0.184124 0.051950 0.568978 0.125 Uiso 1 1 calc R . . . .
C12 C 0.2798(4) 0.1660(5) 0.56178(14) 0.101(4) Uani 1 1 d G . . . .
H12 H 0.253003 0.181007 0.548909 0.121 Uiso 1 1 calc R . . . .
C13 C 0.3605(4) 0.2207(4) 0.56884(14) 0.084(3) Uani 1 1 d G . . . .
H13 H 0.388327 0.272753 0.560745 0.101 Uiso 1 1 calc R . . . .

loop_
_atom_site_aniso_label
_atom_site_aniso_U_11
_atom_site_aniso_U_22
_atom_site_aniso_U_33
_atom_site_aniso_U_23
_atom_site_aniso_U_13
_atom_site_aniso_U_12
Cu1 0.0704(10) 0.0704(10) 0.0644(14) 0.000 0.000 0.0352(5)
Cu2 0.0688(9) 0.0719(9) 0.0723(9) -0.0058(6) -0.0023(6) 0.0392(7)
Cu3 0.0613(9) 0.0613(9) 0.0840(16) 0.000 0.000 0.0306(5)
Cu4 0.0657(9) 0.0617(12) 0.0973(15) 0.0255(10) 0.0127(5) 0.0308(6)
S1 0.0705(14) 0.0697(14) 0.0674(13) -0.0032(10) 0.0031(10) 0.0346(12)
S2 0.0606(12) 0.0584(12) 0.0623(12) 0.0022(9) -0.0001(9) 0.0306(10)
O1 0.072(4) 0.062(4) 0.096(5) -0.004(3) 0.011(4) 0.036(3)
O2 0.061(3) 0.056(3) 0.060(3) 0.005(3) -0.001(3) 0.016(3)
N1 0.063(4) 0.068(5) 0.061(4) 0.002(3) 0.005(3) 0.035(4)
N2 0.049(4) 0.064(4) 0.075(4) 0.008(4) 0.008(3) 0.029(3)
C1 0.061(5) 0.058(5) 0.066(5) 0.006(4) 0.007(4) 0.032(4)
C3 0.099(9) 0.099(9) 0.143(11) 0.041(8) 0.020(8) 0.070(8)
C4 0.064(7) 0.108(10) 0.146(11) 0.028(9) 0.007(7) 0.046(7)
C5 0.064(6) 0.101(9) 0.102(8) 0.009(7) -0.013(6) 0.037(6)
C6 0.061(6) 0.085(7) 0.078(6) 0.011(5) 0.008(5) 0.029(5)
C7 0.062(5) 0.074(6) 0.072(5) 0.012(5) 0.013(4) 0.034(5)
C2 0.066(6) 0.066(6) 0.093(7) 0.015(5) 0.020(5) 0.030(5)
C8 0.052(4) 0.055(5) 0.061(4) 0.003(4) 0.007(4) 0.027(4)
C14 0.055(5) 0.073(6) 0.064(5) 0.009(4) 0.007(4) 0.033(4)
C9 0.057(5) 0.072(6) 0.054(4) 0.007(4) 0.013(4) 0.025(4)
C10 0.065(6) 0.100(8) 0.067(6) -0.006(6) 0.006(5) 0.008(6)
C11 0.064(6) 0.134(12) 0.081(7) 0.010(7) -0.007(6) 0.025(7)
C12 0.065(6) 0.146(12) 0.088(7) 0.002(8) -0.012(6) 0.049(7)
C13 0.072(6) 0.096(8) 0.085(7) 0.016(6) -0.003(5) 0.043(6)

loop_
_atom_type_symbol
_atom_type_description
_atom_type_scat_dispersion_real
_atom_type_scat_dispersion_imag
_atom_type_scat_source
C C 0.0181 0.0091 'International Tables Vol C Tables 4.2.6.8 and 6.1.1.4'
H H 0.0000 0.0000 'International Tables Vol C Tables 4.2.6.8 and 6.1.1.4'
Cu Cu -1.9646 0.5888 'International Tables Vol C Tables 4.2.6.8 and 6.1.1.4'
N N 0.0311 0.0180 'International Tables Vol C Tables 4.2.6.8 and 6.1.1.4'
O O 0.0492 0.0322 'International Tables Vol C Tables 4.2.6.8 and 6.1.1.4'
S S 0.3331 0.5567 'International Tables Vol C Tables 4.2.6.8 and 6.1.1.4'

loop_
_geom_angle_atom_site_label_1
_geom_angle_atom_site_label_2
_geom_angle_atom_site_label_3
_geom_angle
_geom_angle_site_symmetry_1
_geom_angle_site_symmetry_3
_geom_angle_publ_flag
Cu2 Cu1 Cu2 82.38(7) 2_655 . ?
Cu2 Cu1 Cu2 82.38(7) 3_665 . ?
Cu2 Cu1 Cu2 82.38(7) 2_655 3_665 ?
S1 Cu1 Cu2 54.52(7) 3_665 2_655 ?
S1 Cu1 Cu2 136.74(11) 2_655 3_665 ?
S1 Cu1 Cu2 136.74(11) 3_665 . ?
S1 Cu1 Cu2 87.82(8) 2_655 2_655 ?
S1 Cu1 Cu2 54.52(7) . 3_665 ?
S1 Cu1 Cu2 136.74(11) . 2_655 ?
S1 Cu1 Cu2 87.82(8) . . ?
S1 Cu1 Cu2 87.82(8) 3_665 3_665 ?
S1 Cu1 Cu2 54.52(7) 2_655 . ?
S1 Cu1 S1 119.682(17) 3_665 2_655 ?
S1 Cu1 S1 119.687(18) 3_665 . ?
S1 Cu1 S1 119.688(17) 2_655 . ?
S1 Cu2 Cu1 52.28(7) 2_655 . ?
S2 Cu2 Cu1 119.92(9) . . ?
S2 Cu2 S1 111.78(11) . 2_655 ?
N1 Cu2 Cu1 92.0(2) . . ?
N1 Cu2 S1 115.4(2) . 2_655 ?
N1 Cu2 S2 132.7(2) . . ?
Cu4 Cu3 Cu4 64.56(8) 3_665 . ?
Cu4 Cu3 Cu4 64.56(8) 2_655 . ?
Cu4 Cu3 Cu4 64.55(8) 2_655 3_665 ?
S2 Cu3 Cu4 137.94(11) . 3_665 ?
S2 Cu3 Cu4 87.94(7) . . ?
S2 Cu3 Cu4 137.94(11) 3_665 2_655 ?
S2 Cu3 Cu4 87.94(7) 3_665 3_665 ?
S2 Cu3 Cu4 75.23(7) 3_665 . ?
S2 Cu3 Cu4 87.94(7) 2_655 2_655 ?
S2 Cu3 Cu4 75.23(7) 2_655 3_665 ?
S2 Cu3 Cu4 137.94(11) 2_655 . ?
S2 Cu3 Cu4 75.23(7) . 2_655 ?
S2 Cu3 S2 116.43(5) 2_655 3_665 ?
S2 Cu3 S2 116.43(5) 2_655 . ?
S2 Cu3 S2 116.44(5) . 3_665 ?
Cu3 Cu4 Cu3 103.86(10) 16_545 . ?
Cu3 Cu4 Cu4 57.72(4) 16_545 2_655 ?
Cu3 Cu4 Cu4 57.72(4) . 3_665 ?
Cu3 Cu4 Cu4 57.72(4) 16_545 3_665 ?
Cu3 Cu4 Cu4 57.72(4) . 2_655 ?
Cu4 Cu4 Cu4 59.999(1) 3_665 2_655 ?
N2 Cu4 Cu3 90.6(2) 17 16_545 ?
N2 Cu4 Cu3 126.7(2) 17 . ?
N2 Cu4 Cu3 126.7(2) . 16_545 ?
N2 Cu4 Cu3 90.7(2) . . ?
N2 Cu4 Cu4 145.1(2) 17 2_655 ?
N2 Cu4 Cu4 92.0(2) . 2_655 ?
N2 Cu4 Cu4 145.1(2) . 3_665 ?
N2 Cu4 Cu4 92.0(2) 17 3_665 ?
N2 Cu4 N2 120.9(4) . 17 ?
Cu1 S1 Cu2 73.20(9) . 3_665 ?
C1 S1 Cu1 106.1(3) . . ?
C1 S1 Cu2 96.4(3) . 3_665 ?
Cu2 S2 Cu3 85.76(10) . . ?
C8 S2 Cu2 100.8(3) . . ?
C8 S2 Cu3 103.3(3) . . ?
C2 O1 C1 105.6(6) . . ?
C9 O2 C8 105.5(6) . . ?
C1 N1 Cu2 121.6(6) . . ?
C1 N1 C7 106.4(7) . . ?
C7 N1 Cu2 132.0(6) . . ?
C8 N2 Cu4 121.7(6) . . ?
C8 N2 C14 107.0(7) . . ?
C14 N2 Cu4 129.0(5) . . ?
O1 C1 S1 116.7(7) . . ?
N1 C1 S1 131.1(7) . . ?
N1 C1 O1 112.1(8) . . ?
C4 C3 H3 120.0 . . ?
C4 C3 C2 120.0 . . ?
C2 C3 H3 120.0 . . ?
C3 C4 H4 120.0 . . ?
C5 C4 C3 120.0 . . ?
C5 C4 H4 120.0 . . ?
C4 C5 H5 120.0 . . ?
C4 C5 C6 120.0 . . ?
C6 C5 H5 120.0 . . ?
C5 C6 H6 120.0 . . ?
C7 C6 C5 120.0 . . ?
C7 C6 H6 120.0 . . ?
N1 C7 C6 132.2(5) . . ?
N1 C7 C2 107.8(5) . . ?
C6 C7 C2 120.0 . . ?
O1 C2 C3 131.8(5) . . ?
O1 C2 C7 108.2(5) . . ?
C7 C2 C3 120.0 . . ?
O2 C8 S2 117.1(6) . . ?
N2 C8 S2 131.5(7) . . ?
N2 C8 O2 111.3(7) . . ?
N2 C14 C9 107.4(5) . . ?
N2 C14 C13 132.6(5) . . ?
C9 C14 C13 120.0 . . ?
O2 C9 C14 108.7(5) . . ?
O2 C9 C10 131.2(5) . . ?
C14 C9 C10 120.0 . . ?
C9 C10 H10 120.0 . . ?
C11 C10 C9 120.0 . . ?
C11 C10 H10 120.0 . . ?
C10 C11 H11 120.0 . . ?
C12 C11 C10 120.0 . . ?
C12 C11 H11 120.0 . . ?
C11 C12 H12 120.0 . . ?
C11 C12 C13 120.0 . . ?
C13 C12 H12 120.0 . . ?
C14 C13 H13 120.0 . . ?
C12 C13 C14 120.0 . . ?
C12 C13 H13 120.0 . . ?

loop_
_geom_bond_atom_site_label_1
_geom_bond_atom_site_label_2
_geom_bond_distance
_geom_bond_site_symmetry_2
_geom_bond_publ_flag
Cu1 Cu2 2.737(2) 3_665 ?
Cu1 Cu2 2.737(2) . ?
Cu1 Cu2 2.737(2) 2_655 ?
Cu1 S1 2.262(3) 3_665 ?
Cu1 S1 2.262(3) . ?
Cu1 S1 2.262(3) 2_655 ?
Cu2 S1 2.328(3) 2_655 ?
Cu2 S2 2.238(3) . ?
Cu2 N1 1.964(8) . ?
Cu3 Cu4 2.714(2) . ?
Cu3 Cu4 2.714(2) 3_665 ?
Cu3 Cu4 2.714(2) 2_655 ?
Cu3 S2 2.342(2) . ?
Cu3 S2 2.342(2) 2_655 ?
Cu3 S2 2.342(2) 3_665 ?
Cu4 Cu4 2.899(4) 3_665 ?
Cu4 Cu4 2.899(4) 2_655 ?
Cu4 N2 1.970(7) . ?
Cu4 N2 1.970(7) 17 ?
S1 C1 1.712(9) . ?
S2 C8 1.700(9) . ?
O1 C1 1.376(11) . ?
O1 C2 1.340(9) . ?
O2 C8 1.394(11) . ?
O2 C9 1.349(8) . ?
N1 C1 1.306(12) . ?
N1 C7 1.370(9) . ?
N2 C8 1.316(11) . ?
N2 C14 1.382(9) . ?
C3 H3 0.9400 . ?
C3 C4 1.3900 . ?
C3 C2 1.3900 . ?
C4 H4 0.9400 . ?
C4 C5 1.3900 . ?
C5 H5 0.9400 . ?
C5 C6 1.3900 . ?
C6 H6 0.9400 . ?
C6 C7 1.3900 . ?
C7 C2 1.3900 . ?
C14 C9 1.3900 . ?
C14 C13 1.3900 . ?
C9 C10 1.3900 . ?
C10 H10 0.9400 . ?
C10 C11 1.3900 . ?
C11 H11 0.9400 . ?
C11 C12 1.3900 . ?
C12 H12 0.9400 . ?
C12 C13 1.3900 . ?
C13 H13 0.9400 . ?

loop_
_geom_torsion_atom_site_label_1
_geom_torsion_atom_site_label_2
_geom_torsion_atom_site_label_3
_geom_torsion_atom_site_label_4
_geom_torsion
_geom_torsion_site_symmetry_1
_geom_torsion_site_symmetry_2
_geom_torsion_site_symmetry_3
_geom_torsion_site_symmetry_4
_geom_torsion_publ_flag
Cu1 S1 C1 O1 172.5(6) . . . . ?
Cu1 S1 C1 N1 -10.5(9) . . . . ?
Cu2 S1 C1 O1 -113.2(6) 3_665 . . . ?
Cu2 S1 C1 N1 63.8(9) 3_665 . . . ?
Cu2 S2 C8 O2 -89.7(6) . . . . ?
Cu2 S2 C8 N2 93.5(8) . . . . ?
Cu2 N1 C1 S1 2.0(12) . . . . ?
Cu2 N1 C1 O1 179.1(6) . . . . ?
Cu2 N1 C7 C6 0.3(11) . . . . ?
Cu2 N1 C7 C2 -179.4(5) . . . . ?
Cu3 S2 C8 O2 -177.8(6) . . . . ?
Cu3 S2 C8 N2 5.3(9) . . . . ?
Cu4 N2 C8 S2 14.1(12) . . . . ?
Cu4 N2 C8 O2 -162.9(5) . . . . ?
Cu4 N2 C14 C9 160.4(5) . . . . ?
Cu4 N2 C14 C13 -18.1(11) . . . . ?
O2 C9 C10 C11 178.3(7) . . . . ?
N1 C7 C2 O1 1.0(6) . . . . ?
N1 C7 C2 C3 179.7(6) . . . . ?
N2 C14 C9 O2 2.6(6) . . . . ?
N2 C14 C9 C10 -178.7(6) . . . . ?
N2 C14 C13 C12 178.4(8) . . . . ?
C1 O1 C2 C3 -179.3(6) . . . . ?
C1 O1 C2 C7 -0.7(7) . . . . ?
C1 N1 C7 C6 178.8(6) . . . . ?
C1 N1 C7 C2 -0.8(7) . . . . ?
C3 C4 C5 C6 0.0 . . . . ?
C4 C3 C2 O1 178.4(8) . . . . ?
C4 C3 C2 C7 0.0 . . . . ?
C4 C5 C6 C7 0.0 . . . . ?
C5 C6 C7 N1 -179.7(8) . . . . ?
C5 C6 C7 C2 0.0 . . . . ?
C6 C7 C2 O1 -178.7(6) . . . . ?
C6 C7 C2 C3 0.0 . . . . ?
C7 N1 C1 S1 -176.8(7) . . . . ?
C7 N1 C1 O1 0.4(10) . . . . ?
C2 O1 C1 S1 177.8(6) . . . . ?
C2 O1 C1 N1 0.2(10) . . . . ?
C2 C3 C4 C5 0.0 . . . . ?
C8 O2 C9 C14 -1.6(7) . . . . ?
C8 O2 C9 C10 179.9(6) . . . . ?
C8 N2 C14 C9 -2.5(7) . . . . ?
C8 N2 C14 C13 179.0(6) . . . . ?
C14 N2 C8 S2 178.5(7) . . . . ?
C14 N2 C8 O2 1.5(9) . . . . ?
C14 C9 C10 C11 0.0 . . . . ?
C9 O2 C8 S2 -177.4(5) . . . . ?
C9 O2 C8 N2 0.1(9) . . . . ?
C9 C14 C13 C12 0.0 . . . . ?
C9 C10 C11 C12 0.0 . . . . ?
C10 C11 C12 C13 0.0 . . . . ?
C11 C12 C13 C14 0.0 . . . . ?
C13 C14 C9 O2 -178.7(6) . . . . ?
C13 C14 C9 C10 0.0 . . . . ?

loop_
_smtbx_masks_void_nr
_smtbx_masks_void_average_x
_smtbx_masks_void_average_y
_smtbx_masks_void_average_z
_smtbx_masks_void_volume
_smtbx_masks_void_count_electrons
_smtbx_masks_void_content
1 -0.530 -0.762 -0.489 3133.5 128.0 6(C2H3N)
